data_7244972
loop_
_publ_author_name
'Hawkins, Bryson A.'
'Du, Jonathan J.'
'Lai, Felcia'
'Stanton, Stephen A.'
'Williams, Peter A.'
'Groundwater, Paul W.'
'Platts, James A.'
'Overgaard, Jacob'
'Hibbs, David E.'

_publ_section_title
;
 An experimental and theoretical charge density study of theophylline and
 malonic acid cocrystallization
;
_journal_issue 25
_journal_name_full 'RSC Advances'
_journal_page_first 15670
_journal_page_last 15684
_journal_paper_doi 10.1039/D1RA08389A
_journal_volume 12
_journal_year 2022
_chemical_formula_moiety 'C7 H8 N4 O2'
_chemical_formula_sum 'C7 H8 N4 O2'
_chemical_formula_weight 180.17
_space_group_crystal_system orthorhombic
_space_group_IT_number 33
_space_group_name_Hall 'P 2c -2n'
_space_group_name_H-M_alt 'P n a 21'
_atom_sites_solution_hydrogens difmap
_atom_sites_solution_primary dual
_audit_creation_date 2021-11-03
_audit_creation_method
;
Olex2 1.3
(compiled 2020.11.12 svn.r5f609507 for OlexSys, GUI svn.r6408)
;
_audit_update_record
;
2021-11-03 deposited with the CCDC.	2022-02-16 downloaded from the CCDC.
;
_cell_angle_alpha 90
_cell_angle_beta 90
_cell_angle_gamma 90
_cell_formula_units_Z 4
_cell_length_a 24.3625(2)
_cell_length_b 3.77810(10)
_cell_length_c 8.47980(10)
_cell_measurement_reflns_used 54614
_cell_measurement_temperature 150(0)
_cell_measurement_theta_max 63.806
_cell_measurement_theta_min 4.064
_cell_volume 780.51(2)
_computing_cell_refinement 'CrysAlisPro 1.171.41.110a (Rigaku OD, 2021)'
_computing_data_collection 'CrysAlisPro 1.171.41.110a (Rigaku OD, 2021)'
_computing_data_reduction 'CrysAlisPro 1.171.41.110a (Rigaku OD, 2021)'
_computing_molecular_graphics 'Olex2 1.3 (Dolomanov et al., 2009)'
_computing_publication_material 'Olex2 1.3 (Dolomanov et al., 2009)'
_computing_structure_refinement 'SHELXL 2017/1 (Sheldrick, 2015)'
_computing_structure_solution 'SHELXT  (Sheldrick, 2015)'
_diffrn_ambient_temperature 150(0)
_diffrn_detector_area_resol_mean 5.2474
_diffrn_detector_type Atlas
_diffrn_measured_fraction_theta_full 0.996
_diffrn_measured_fraction_theta_max 0.994
_diffrn_measurement_device 'four-circle diffractometer'
_diffrn_measurement_device_type 'Bruker APEX-II CCD'
_diffrn_measurement_method '\f and \w scans'
_diffrn_radiation_monochromator graphite
_diffrn_radiation_type MoK\a
_diffrn_radiation_wavelength 0.71073
_diffrn_reflns_av_R_equivalents 0.045
_diffrn_reflns_av_unetI/netI 0.0114
_diffrn_reflns_Laue_measured_fraction_full 0.996
_diffrn_reflns_Laue_measured_fraction_max 0.994
_diffrn_reflns_number 8913
_diffrn_reflns_point_group_measured_fraction_full 0.996
_diffrn_reflns_point_group_measured_fraction_max 0.992
_diffrn_reflns_theta_full 25.242
_diffrn_reflns_theta_max 52.123
_diffrn_reflns_theta_min 4.119
_diffrn_standards_number 0
_exptl_absorpt_coefficient_mu 0.117
_exptl_absorpt_correction_T_max 1
_exptl_absorpt_correction_T_min 0.449
_exptl_absorpt_correction_type none
_exptl_absorpt_process_details
;
        CrysAlisPro 1.171.41.110a (Rigaku Oxford Diffraction, 2021)
Numerical absorption correction based on gaussian integration over
        a multifaceted crystal model
        Empirical absorption correction using spherical harmonics,
        implemented in SCALE3 ABSPACK scaling algorithm.
;
_exptl_crystal_colour 'clear colourless'
_exptl_crystal_colour_lustre clear
_exptl_crystal_colour_primary colourless
_exptl_crystal_density_diffrn 1.533
_exptl_crystal_description plate
_exptl_crystal_F_000 376
_exptl_crystal_size_max 0.82
_exptl_crystal_size_mid 0.43
_exptl_crystal_size_min 0.25
_refine_diff_density_max 0.621
_refine_diff_density_min -0.368
_refine_diff_density_rms 0.077
_refine_ls_abs_structure_details
;
 Flack x determined using 3642 quotients [(I+)-(I-)]/[(I+)+(I-)]
 (Parsons, Flack and Wagner, Acta Cryst. B69 (2013) 249-259).
;
_refine_ls_abs_structure_Flack 0.00(12)
_refine_ls_extinction_method none
_refine_ls_goodness_of_fit_ref 1.298
_refine_ls_hydrogen_treatment refall
_refine_ls_matrix_type full
_refine_ls_number_parameters 150
_refine_ls_number_reflns 8913
_refine_ls_number_restraints 9
_refine_ls_restrained_S_all 1.303
_refine_ls_R_factor_all 0.0530
_refine_ls_R_factor_gt 0.0491
_refine_ls_shift/su_max 0.001
_refine_ls_shift/su_mean 0.000
_refine_ls_structure_factor_coef Fsqd
_refine_ls_weighting_details 'w=1/[\s^2^(Fo^2^)+(0.0505P)^2^+0.0885P] where P=(Fo^2^+2Fc^2^)/3'
_refine_ls_weighting_scheme calc
_refine_ls_wR_factor_gt 0.1260
_refine_ls_wR_factor_ref 0.1283
_reflns_Friedel_coverage 0.920
_reflns_Friedel_fraction_full 0.997
_reflns_Friedel_fraction_max 0.990
_reflns_number_gt 8396
_reflns_number_total 8913
_reflns_threshold_expression 'I > 2\s(I)'
_cod_data_source_file d1ra08389a2.cif
_cod_data_source_block shelx_CCDC1
_cod_database_code 7244972
_shelx_shelxl_version_number 2017/1
_shelx_space_group_comment
;
The symmetry employed for this shelxl refinement is uniquely defined
by the following loop, which should always be used as a source of
symmetry information in preference to the above space-group names.
They are only intended as comments.
;
_shelx_estimated_absorpt_t_max 0.971
_shelx_estimated_absorpt_t_min 0.910
_olex2_refinement_description
;
1. Restrained distances
 C6-H6A
 1.059 with sigma of 0.02
 C6-H6B
 1.059 with sigma of 0.02
 C6-H6C
 1.059 with sigma of 0.02
 C7-H7A
 1.059 with sigma of 0.02
 C7-H7B
 1.059 with sigma of 0.02
 C7-H7C
 1.059 with sigma of 0.02
 C1-H1
 1.083 with sigma of 0.02
 N1-H1A
 1.009 with sigma of 0.02
;
_olex2_submission_original_sample_id 'THEO AN FOrm II'
_olex2_submission_special_instructions 'No special instructions were received'

loop_
_space_group_symop_operation_xyz
'x, y, z'
'-x, -y, z+1/2'
'x+1/2, -y+1/2, z'
'-x+1/2, y+1/2, z+1/2'

loop_
_atom_site_label
_atom_site_type_symbol
_atom_site_fract_x
_atom_site_fract_y
_atom_site_fract_z
_atom_site_U_iso_or_equiv
_atom_site_adp_type
_atom_site_occupancy
_atom_site_site_symmetry_order
_atom_site_calc_flag
_atom_site_refinement_flags_posn
_atom_site_refinement_flags_adp
_atom_site_refinement_flags_occupancy
_atom_site_disorder_assembly
_atom_site_disorder_group
C1 C 0.75083(3) 0.3039(3) 0.58705(10) 0.01780(12) Uani 1 1 d D . . . .
C2 C 0.67020(3) 0.5174(2) 0.59864(9) 0.01358(9) Uani 1 1 d . . . . .
C3 C 0.58135(4) 0.7357(3) 0.53829(13) 0.01944(14) Uani 1 1 d . . . . .
C4 C 0.63685(3) 0.4414(2) 0.32726(9) 0.01473(10) Uani 1 1 d . . . . .
C5 C 0.67763(3) 0.4022(2) 0.44648(9) 0.01316(9) Uani 1 1 d . . . . .
C6 C 0.61572(6) 0.7895(3) 0.81109(14) 0.0265(2) Uani 1 1 d D . . . .
C7 C 0.54557(5) 0.6787(4) 0.2709(2) 0.0309(3) Uani 1 1 d D . . . .
N1 N 0.73007(3) 0.2653(2) 0.44201(8) 0.01506(9) Uani 1 1 d D . . . .
N2 N 0.71562(3) 0.4570(2) 0.68778(9) 0.01760(11) Uani 1 1 d . . . . .
N3 N 0.62250(3) 0.6738(2) 0.64756(10) 0.01769(11) Uani 1 1 d . . . . .
N4 N 0.58992(3) 0.6124(2) 0.38424(10) 0.01839(12) Uani 1 1 d . . . . .
O2 O 0.64117(3) 0.3438(3) 0.18902(9) 0.02178(13) Uani 1 1 d . . . . .
O1 O 0.53948(4) 0.8948(3) 0.57406(16) 0.0319(2) Uani 1 1 d . . . . .
H6A H 0.6163(16) 0.586(8) 0.883(4) 0.070(11) Uiso 1 1 d D . . . .
H6B H 0.5800(12) 0.923(10) 0.824(5) 0.075(12) Uiso 1 1 d D . . . .
H6C H 0.6436(11) 0.981(7) 0.834(4) 0.046(8) Uiso 1 1 d D . . . .
H1A H 0.7494(11) 0.154(8) 0.354(3) 0.045(8) Uiso 1 1 d D . . . .
H7A H 0.5526(13) 0.915(7) 0.221(4) 0.051(9) Uiso 1 1 d D . . . .
H7B H 0.5111(14) 0.737(13) 0.324(6) 0.102(17) Uiso 1 1 d D . . . .
H7C H 0.5421(15) 0.460(8) 0.207(5) 0.075(12) Uiso 1 1 d D . . . .
H1 H 0.7897(9) 0.211(7) 0.608(4) 0.033(6) Uiso 1 1 d D . . . .

loop_
_atom_site_aniso_label
_atom_site_aniso_U_11
_atom_site_aniso_U_22
_atom_site_aniso_U_33
_atom_site_aniso_U_23
_atom_site_aniso_U_13
_atom_site_aniso_U_12
C1 0.0153(2) 0.0245(3) 0.0136(2) -0.0031(2) -0.00260(18) 0.0035(2)
C2 0.0137(2) 0.0143(2) 0.01268(19) -0.00190(19) 0.00187(17) -0.00001(18)
C3 0.0141(2) 0.0170(3) 0.0273(4) 0.0027(3) 0.0058(2) 0.0026(2)
C4 0.0120(2) 0.0177(3) 0.0145(2) 0.0014(2) -0.00132(17) -0.00231(19)
C5 0.01152(18) 0.0163(2) 0.01167(18) -0.00183(19) -0.00002(15) 0.00036(17)
C6 0.0341(5) 0.0232(4) 0.0223(4) -0.0052(3) 0.0122(4) 0.0030(4)
C7 0.0184(3) 0.0339(6) 0.0405(6) 0.0026(5) -0.0115(4) 0.0046(4)
N1 0.01286(17) 0.0201(3) 0.01218(17) -0.00342(19) 0.00006(15) 0.00247(17)
N2 0.0179(2) 0.0228(3) 0.01208(18) -0.0046(2) -0.00162(17) 0.0013(2)
N3 0.0167(2) 0.0178(3) 0.0186(2) -0.0021(2) 0.00580(19) 0.0020(2)
N4 0.01126(18) 0.0202(3) 0.0237(3) 0.0035(2) -0.00106(19) 0.00079(18)
O2 0.0195(2) 0.0313(4) 0.01446(19) -0.0017(2) -0.00347(18) -0.0035(2)
O1 0.0203(3) 0.0320(4) 0.0434(5) 0.0029(4) 0.0103(3) 0.0117(3)

loop_
_atom_type_symbol
_atom_type_description
_atom_type_scat_dispersion_real
_atom_type_scat_dispersion_imag
_atom_type_scat_source
C C 0.0033 0.0016 'International Tables Vol C Tables 4.2.6.8 and 6.1.1.4'
H H 0.0000 0.0000 'International Tables Vol C Tables 4.2.6.8 and 6.1.1.4'
N N 0.0061 0.0033 'International Tables Vol C Tables 4.2.6.8 and 6.1.1.4'
O O 0.0106 0.0060 'International Tables Vol C Tables 4.2.6.8 and 6.1.1.4'

loop_
_exptl_crystal_face_index_h
_exptl_crystal_face_index_k
_exptl_crystal_face_index_l
_exptl_crystal_face_perp_dist
-4 1 -12 0.1887
-29 1 -6 0.1587
-19 4 -4 0.3196
29 0 6 0.1567
-34 0 1 0.1181
-29 3 0 0.2541
34 0 -1 0.118
17 0 -10 0.1853
7 0 -12 0.1864
-8 0 12 0.1788
-4 0 -12 0.1842
3 0 12 0.1812
-23 0 -9 0.1774
23 1 9 0.17
-33 0 -3 0.1273
33 0 3 0.1254
-34 0 1 0.1256
6 -5 2 0.3737
34 1 -1 0.1246
-2 5 -4 0.3952
-17 0 10 0.1807
6 1 -12 0.1849
-7 0 12 0.1852

loop_
_geom_angle_atom_site_label_1
_geom_angle_atom_site_label_2
_geom_angle_atom_site_label_3
_geom_angle
_geom_angle_site_symmetry_1
_geom_angle_site_symmetry_3
_geom_angle_publ_flag
N1 C1 N2 113.00(7) . . ?
N1 C1 H1 118.0(17) . . ?
N2 C1 H1 129.0(17) . . ?
N2 C2 C5 111.21(6) . . ?
N2 C2 N3 126.54(7) . . ?
N3 C2 C5 122.25(7) . . ?
N3 C3 N4 117.35(7) . . ?
O1 C3 N3 121.40(11) . . ?
O1 C3 N4 121.24(11) . . ?
N4 C4 C5 111.88(7) . . ?
O2 C4 C5 125.71(8) . . ?
O2 C4 N4 122.41(8) . . ?
C2 C5 C4 122.78(7) . . ?
C2 C5 N1 105.48(6) . . ?
N1 C5 C4 131.72(7) . . ?
N3 C6 H6A 111(2) . . ?
N3 C6 H6B 110(3) . . ?
N3 C6 H6C 109(2) . . ?
H6A C6 H6B 110(3) . . ?
H6A C6 H6C 116(3) . . ?
H6B C6 H6C 101(3) . . ?
N4 C7 H7A 108(2) . . ?
N4 C7 H7B 112(3) . . ?
N4 C7 H7C 106(2) . . ?
H7A C7 H7B 98(4) . . ?
H7A C7 H7C 122(3) . . ?
H7B C7 H7C 112(4) . . ?
C1 N1 C5 106.50(6) . . ?
C1 N1 H1A 124.3(19) . . ?
C5 N1 H1A 129.1(18) . . ?
C1 N2 C2 103.82(6) . . ?
C2 N3 C3 119.01(8) . . ?
C2 N3 C6 120.81(9) . . ?
C3 N3 C6 120.12(9) . . ?
C3 N4 C7 116.35(9) . . ?
C4 N4 C3 126.62(7) . . ?
C4 N4 C7 117.00(10) . . ?

loop_
_geom_bond_atom_site_label_1
_geom_bond_atom_site_label_2
_geom_bond_distance
_geom_bond_site_symmetry_2
_geom_bond_publ_flag
C1 N1 1.3378(10) . ?
C1 N2 1.3416(11) . ?
C1 H1 1.03(2) . ?
C2 C5 1.3738(10) . ?
C2 N2 1.3594(11) . ?
C2 N3 1.3680(10) . ?
C3 N3 1.3850(14) . ?
C3 N4 1.4025(14) . ?
C3 O1 1.2221(12) . ?
C4 C5 1.4251(10) . ?
C4 N4 1.3994(11) . ?
C4 O2 1.2333(11) . ?
C5 N1 1.3789(10) . ?
C6 N3 1.4634(13) . ?
C6 H6A 0.98(2) . ?
C6 H6B 1.01(2) . ?
C6 H6C 1.01(2) . ?
C7 N4 1.4677(14) . ?
C7 H7A 1.00(2) . ?
C7 H7B 0.98(2) . ?
C7 H7C 0.99(2) . ?
N1 H1A 0.98(2) . ?

loop_
_geom_hbond_atom_site_label_D
_geom_hbond_atom_site_label_H
_geom_hbond_atom_site_label_A
_geom_hbond_distance_DH
_geom_hbond_distance_HA
_geom_hbond_distance_DA
_geom_hbond_angle_DHA
_geom_hbond_site_symmetry_A
_geom_hbond_publ_flag
N1 H1A N2 0.98(2) 1.81(2) 2.7848(10) 178(3) 4_644 yes

loop_
_geom_torsion_atom_site_label_1
_geom_torsion_atom_site_label_2
_geom_torsion_atom_site_label_3
_geom_torsion_atom_site_label_4
_geom_torsion
_geom_torsion_site_symmetry_1
_geom_torsion_site_symmetry_2
_geom_torsion_site_symmetry_3
_geom_torsion_site_symmetry_4
_geom_torsion_publ_flag
C2 C5 N1 C1 0.00(10) . . . . ?
C4 C5 N1 C1 178.11(9) . . . . ?
C5 C2 N2 C1 0.16(11) . . . . ?
C5 C2 N3 C3 -3.55(13) . . . . ?
C5 C2 N3 C6 179.24(9) . . . . ?
C5 C4 N4 C3 -0.20(13) . . . . ?
C5 C4 N4 C7 178.10(10) . . . . ?
N1 C1 N2 C2 -0.16(12) . . . . ?
N2 C1 N1 C5 0.10(12) . . . . ?
N2 C2 C5 C4 -178.42(8) . . . . ?
N2 C2 C5 N1 -0.10(10) . . . . ?
N2 C2 N3 C3 175.88(9) . . . . ?
N2 C2 N3 C6 -1.34(15) . . . . ?
N3 C2 C5 C4 1.08(13) . . . . ?
N3 C2 C5 N1 179.40(8) . . . . ?
N3 C2 N2 C1 -179.32(9) . . . . ?
N3 C3 N4 C4 -2.15(14) . . . . ?
N3 C3 N4 C7 179.54(10) . . . . ?
N4 C3 N3 C2 3.92(13) . . . . ?
N4 C3 N3 C6 -178.84(9) . . . . ?
N4 C4 C5 C2 0.78(11) . . . . ?
N4 C4 C5 N1 -177.05(9) . . . . ?
O2 C4 C5 C2 179.93(9) . . . . ?
O2 C4 C5 N1 2.09(16) . . . . ?
O2 C4 N4 C3 -179.38(9) . . . . ?
O2 C4 N4 C7 -1.08(14) . . . . ?
O1 C3 N3 C2 -175.27(10) . . . . ?
O1 C3 N3 C6 1.96(15) . . . . ?
O1 C3 N4 C4 177.05(10) . . . . ?
O1 C3 N4 C7 -1.27(16) . . . . ?
